data_4322290
loop_
_publ_author_name
'Deborah Freedman'
'Thomas J. Emge'
'John G. Brennan'

_publ_contact_author 'J. G. Brennan'
_publ_contact_author_fax (732)-445-5312
_publ_section_title
;
 (THF)8Ln8E6(EPh)12 Cluster Reactivity: Systematic Control of Ln, E, EPh,
 and Neutral Donor Ligands
;
_journal_name_full 'Inorganic Chemistry'
_journal_page_first 4400
_journal_page_last 4404
_journal_paper_doi 10.1021/ic9905493
_journal_volume 38
_journal_year 1999
_chemical_formula_sum 'C52 H62 O4 S3 Se6 Sm4'
_chemical_formula_weight 1922.36
_chemical_name_systematic (THF)8Sm8S6(SePh)12
_space_group_IT_number 61
_symmetry_cell_setting orthorhombic
_symmetry_space_group_name_Hall '-P 2bc 2ac'
_symmetry_space_group_name_H-M 'P c a b'
_atom_sites_solution_hydrogens geom
_atom_sites_solution_primary direct
_atom_sites_solution_secondary difmap
_audit_creation_method SHELXL-97
_cell_angle_alpha 90.000(10)
_cell_angle_beta 90.000(10)
_cell_angle_gamma 90.000(10)
_cell_formula_units_Z 8
_cell_length_a 19.803(3)
_cell_length_b 22.446(3)
_cell_length_c 26.072(4)
_cell_measurement_reflns_used 25
_cell_measurement_temperature 153(5)
_cell_measurement_theta_max 16.8
_cell_measurement_theta_min 14.0
_cell_volume 11589(3)
_computing_cell_refinement CAD4
_computing_data_collection CAD4
_computing_data_reduction 'local programs'
_computing_molecular_graphics 'XPMA/ZORTEP (Zsolnai, 1997)'
_computing_structure_refinement 'SHELXL-97 (Sheldrick, 1997)'
_computing_structure_solution 'SHELXS-97 (Sheldrick, 1990)'
_diffrn_ambient_temperature 153(5)
_diffrn_measured_fraction_theta_full 0.999
_diffrn_measured_fraction_theta_max 0.999
_diffrn_measurement_device_type 'CAD4 diffractometer'
_diffrn_measurement_method \w-scans
_diffrn_radiation_monochromator graphite
_diffrn_radiation_source 'fine-focus sealed tube'
_diffrn_radiation_type MoK\a
_diffrn_radiation_wavelength 0.71073
_diffrn_reflns_av_R_equivalents 0.0124
_diffrn_reflns_av_sigmaI/netI 0.0881
_diffrn_reflns_limit_h_max 21
_diffrn_reflns_limit_h_min 0
_diffrn_reflns_limit_k_max 24
_diffrn_reflns_limit_k_min 0
_diffrn_reflns_limit_l_max 28
_diffrn_reflns_limit_l_min 0
_diffrn_reflns_number 8769
_diffrn_reflns_theta_full 22.97
_diffrn_reflns_theta_max 22.97
_diffrn_reflns_theta_min 2.06
_diffrn_standards_decay_% 2
_diffrn_standards_interval_time 3600
_diffrn_standards_number 3
_exptl_absorpt_coefficient_mu 7.913
_exptl_absorpt_correction_T_max 0.4173
_exptl_absorpt_correction_T_min 0.2815
_exptl_absorpt_correction_type numerical
_exptl_absorpt_process_details 'SHELX-76 (Sheldrick, 1976)'
_exptl_crystal_colour yellow
_exptl_crystal_density_diffrn 2.204
_exptl_crystal_density_method 'not measured'
_exptl_crystal_description block
_exptl_crystal_F_000 7248
_exptl_crystal_size_max 0.20
_exptl_crystal_size_mid 0.16
_exptl_crystal_size_min 0.12
_refine_diff_density_max 1.667
_refine_diff_density_min -1.581
_refine_diff_density_rms 0.216
_refine_ls_extinction_coef 0.000008(10)
_refine_ls_extinction_expression Fc^*^=kFc[1+0.001xFc^2^\l^3^/sin(2\q)]^-1/4^
_refine_ls_extinction_method SHELXL
_refine_ls_goodness_of_fit_ref 1.029
_refine_ls_hydrogen_treatment mixed
_refine_ls_matrix_type full
_refine_ls_number_parameters 623
_refine_ls_number_reflns 8029
_refine_ls_number_restraints 336
_refine_ls_restrained_S_all 1.019
_refine_ls_R_factor_all 0.1063
_refine_ls_R_factor_gt 0.0439
_refine_ls_shift/su_max 0.001
_refine_ls_shift/su_mean 0.000
_refine_ls_structure_factor_coef Fsqd
_refine_ls_weighting_details 'w=1/[\s^2^(Fo^2^)+(0.0400P)^2^+0.0000P] where P=(Fo^2^+2Fc^2^)/3'
_refine_ls_weighting_scheme calc
_refine_ls_wR_factor_gt 0.0850
_refine_ls_wR_factor_ref 0.0930
_reflns_number_gt 5180
_reflns_number_total 8029
_reflns_threshold_expression >2sigma(I)
_cod_data_source_file ic9905493_2.cif
_cod_data_source_block smsseph
_cod_depositor_comments
;
The following automatic conversions were performed:

'_refine_ls_weighting_scheme' value 'calc
w=1/[\s^2^(Fo^2^)+(0.0400P)^2^+0.0000P] where P=(Fo^2^+2Fc^2^)/3' was
changed to 'calc'. New tag '_refine_ls_weighting_details' was
created. The value of the new tag was set to
'w=1/[\s^2^(Fo^2^)+(0.0400P)^2^+0.0000P] where P=(Fo^2^+2Fc^2^)/3'.

Automatic conversion script
Id: cif_fix_values 3143 2015-03-26 13:38:13Z robertas 
;
_cod_database_code 4322290

loop_
_symmetry_equiv_pos_as_xyz
'x, y, z'
'-x+1/2, y, z+1/2'
'x+1/2, -y+1/2, z'
'x, y+1/2, -z+1/2'
'-x, -y, -z'
'x-1/2, -y, -z-1/2'
'-x-1/2, y-1/2, -z'
'-x, -y-1/2, z-1/2'

loop_
_atom_site_label
_atom_site_type_symbol
_atom_site_fract_x
_atom_site_fract_y
_atom_site_fract_z
_atom_site_U_iso_or_equiv
_atom_site_adp_type
_atom_site_occupancy
_atom_site_calc_flag
_atom_site_refinement_flags
_atom_site_disorder_assembly
_atom_site_disorder_group
Sm1 Sm 0.52249(3) 0.10950(3) 0.41519(2) 0.02312(17) Uani 1 d . . .
Sm2 Sm 0.59975(3) 0.02519(3) 0.60205(2) 0.02233(16) Uani 1 d . . .
Sm3 Sm 0.66276(3) 0.00567(3) 0.46207(2) 0.02326(16) Uani 1 d . . .
Sm4 Sm 0.54612(3) -0.13016(3) 0.44644(2) 0.02213(16) Uani 1 d . . .
S1 S 0.54247(14) -0.01585(13) 0.40230(11) 0.0242(7) Uani 1 d . . .
S2 S 0.59732(14) -0.06951(13) 0.53295(10) 0.0225(7) Uani 1 d . . .
S3 S 0.57944(14) 0.09199(13) 0.50966(11) 0.0227(7) Uani 1 d . . .
Se4 Se 0.69436(6) -0.12003(5) 0.43582(5) 0.0291(3) Uani 1 d . . .
Se5 Se 0.54565(6) -0.21234(5) 0.53361(4) 0.0289(3) Uani 1 d . . .
Se6 Se 0.58917(6) -0.09137(5) 0.65807(4) 0.0264(3) Uani 1 d . . .
Se7 Se 0.73117(6) 0.05362(5) 0.55330(5) 0.0267(3) Uani 1 d . . .
Se8 Se 0.65959(7) 0.08661(6) 0.37330(5) 0.0398(4) Uani 1 d . . .
Se9 Se 0.57160(6) 0.15251(5) 0.62262(5) 0.0282(3) Uani 1 d . . .
C1 C 0.7074(6) -0.1366(6) 0.3636(5) 0.032(3) Uani 1 d U . .
C2 C 0.7524(6) -0.1792(6) 0.3489(5) 0.042(3) Uani 1 d U . .
H2 H 0.7786 -0.1995 0.3740 0.051 Uiso 1 calc R . .
C3 C 0.7602(6) -0.1931(6) 0.2969(5) 0.046(4) Uani 1 d U . .
H3 H 0.7915 -0.2229 0.2867 0.055 Uiso 1 calc R . .
C4 C 0.7230(7) -0.1639(7) 0.2609(5) 0.052(4) Uani 1 d U . .
H4 H 0.7294 -0.1722 0.2255 0.062 Uiso 1 calc R . .
C5 C 0.6762(7) -0.1224(7) 0.2763(5) 0.050(4) Uani 1 d U . .
H5 H 0.6501 -0.1021 0.2512 0.060 Uiso 1 calc R . .
C6 C 0.6667(6) -0.1098(5) 0.3265(4) 0.033(3) Uani 1 d U . .
H6 H 0.6323 -0.0826 0.3365 0.040 Uiso 1 calc R . .
C7 C 0.4937(7) -0.2778(5) 0.5080(4) 0.033(3) Uani 1 d U . .
C8 C 0.4310(8) -0.2715(6) 0.4854(5) 0.049(4) Uani 1 d U . .
H8 H 0.4115 -0.2331 0.4820 0.059 Uiso 1 calc R . .
C9 C 0.3962(8) -0.3214(7) 0.4675(5) 0.065(5) Uani 1 d U . .
H9 H 0.3520 -0.3173 0.4536 0.078 Uiso 1 calc R . .
C10 C 0.4262(10) -0.3767(7) 0.4701(5) 0.063(5) Uani 1 d U . .
H10 H 0.4032 -0.4104 0.4566 0.075 Uiso 1 calc R . .
C11 C 0.4849(9) -0.3834(7) 0.4904(6) 0.063(5) Uani 1 d U . .
H11 H 0.5043 -0.4221 0.4922 0.075 Uiso 1 calc R . .
C12 C 0.5215(8) -0.3338(6) 0.5102(5) 0.049(4) Uani 1 d U . .
H12 H 0.5649 -0.3395 0.5249 0.059 Uiso 1 calc R . .
C13 C 0.5545(6) -0.0829(5) 0.7271(4) 0.024(3) Uani 1 d U . .
C14 C 0.5897(6) -0.1130(5) 0.7659(5) 0.032(3) Uani 1 d U . .
H14 H 0.6297 -0.1349 0.7584 0.038 Uiso 1 calc R . .
C15 C 0.5646(7) -0.1100(6) 0.8154(5) 0.042(4) Uani 1 d U . .
H15 H 0.5884 -0.1303 0.8417 0.050 Uiso 1 calc R . .
C16 C 0.5088(7) -0.0802(6) 0.8281(5) 0.045(4) Uani 1 d U . .
H16 H 0.4928 -0.0794 0.8625 0.054 Uiso 1 calc R . .
C17 C 0.4747(6) -0.0499(6) 0.7887(5) 0.039(3) Uani 1 d U . .
H17 H 0.4344 -0.0288 0.7966 0.047 Uiso 1 calc R . .
C18 C 0.4977(7) -0.0501(6) 0.7396(5) 0.039(3) Uani 1 d U . .
H18 H 0.4749 -0.0278 0.7139 0.047 Uiso 1 calc R . .
C19 C 0.7967(6) -0.0053(5) 0.5731(4) 0.029(3) Uani 1 d U . .
C20 C 0.8629(6) 0.0114(6) 0.5829(5) 0.035(3) Uani 1 d U . .
H20 H 0.8753 0.0522 0.5801 0.042 Uiso 1 calc R . .
C21 C 0.9107(6) -0.0296(5) 0.5967(5) 0.035(3) Uani 1 d U . .
H21 H 0.9554 -0.0169 0.6040 0.042 Uiso 1 calc R . .
C22 C 0.8950(7) -0.0879(6) 0.6002(5) 0.046(4) Uani 1 d U . .
H22 H 0.9287 -0.1159 0.6098 0.055 Uiso 1 calc R . .
C23 C 0.8301(7) -0.1070(6) 0.5900(6) 0.055(4) Uani 1 d U . .
H23 H 0.8193 -0.1482 0.5915 0.066 Uiso 1 calc R . .
C24 C 0.7803(6) -0.0651(5) 0.5774(5) 0.039(3) Uani 1 d U . .
H24 H 0.7351 -0.0777 0.5719 0.047 Uiso 1 calc R . .
C25 C 0.7125(7) 0.1584(7) 0.3910(6) 0.053(4) Uani 1 d U . .
C26 C 0.7097(7) 0.1805(7) 0.4385(7) 0.067(5) Uani 1 d U . .
H26 H 0.6838 0.1614 0.4644 0.080 Uiso 1 calc R . .
C27 C 0.7460(9) 0.2330(8) 0.4492(8) 0.084(6) Uani 1 d U . .
H27 H 0.7424 0.2515 0.4819 0.101 Uiso 1 calc R . .
C28 C 0.7855(10) 0.2567(10) 0.4130(10) 0.106(7) Uani 1 d U . .
H28 H 0.8103 0.2917 0.4211 0.127 Uiso 1 calc R . .
C29 C 0.7918(9) 0.2340(8) 0.3668(9) 0.088(6) Uani 1 d U . .
H29 H 0.8208 0.2519 0.3422 0.105 Uiso 1 calc R . .
C30 C 0.7533(9) 0.1813(7) 0.3544(8) 0.086(6) Uani 1 d U . .
H30 H 0.7565 0.1633 0.3215 0.103 Uiso 1 calc R . .
C31 C 0.5576(6) 0.1565(6) 0.6956(5) 0.035(3) Uani 1 d U . .
C32 C 0.5327(6) 0.1097(6) 0.7234(5) 0.043(4) Uani 1 d U . .
H32 H 0.5148 0.0758 0.7064 0.051 Uiso 1 calc R . .
C33 C 0.5335(7) 0.1119(7) 0.7767(5) 0.052(4) Uani 1 d U . .
H33 H 0.5190 0.0786 0.7963 0.062 Uiso 1 calc R . .
C34 C 0.5548(9) 0.1613(8) 0.8000(7) 0.075(5) Uani 1 d U . .
H34 H 0.5552 0.1621 0.8364 0.091 Uiso 1 calc R . .
C35 C 0.5758(9) 0.2102(8) 0.7748(6) 0.072(5) Uani 1 d U . .
H35 H 0.5887 0.2452 0.7928 0.087 Uiso 1 calc R . .
C36 C 0.5779(7) 0.2080(6) 0.7214(5) 0.047(4) Uani 1 d U . .
H36 H 0.5932 0.2416 0.7025 0.056 Uiso 1 calc R . .
O1 O 0.5495(4) 0.1932(4) 0.3586(3) 0.037(2) Uani 1 d U . .
O2 O 0.6785(4) 0.0420(3) 0.6772(3) 0.032(2) Uani 1 d U . .
O3 O 0.7830(4) 0.0125(4) 0.4321(3) 0.037(2) Uani 1 d U . .
O4 O 0.5837(4) -0.2255(3) 0.4064(3) 0.0280(19) Uani 1 d U . .
C37 C 0.5577(7) 0.1881(6) 0.3031(5) 0.040(3) Uani 1 d U . .
H37A H 0.5133 0.1908 0.2859 0.048 Uiso 1 calc R . .
H37B H 0.5786 0.1494 0.2943 0.048 Uiso 1 calc R . .
C38 C 0.6016(8) 0.2375(7) 0.2866(5) 0.067(5) Uani 1 d U . .
H38A H 0.5796 0.2602 0.2586 0.080 Uiso 1 calc R . .
H38B H 0.6451 0.2217 0.2737 0.080 Uiso 1 calc R . .
C39 C 0.6135(6) 0.2766(6) 0.3311(4) 0.038(3) Uani 1 d U . .
H39A H 0.6016 0.3184 0.3229 0.046 Uiso 1 calc R . .
H39B H 0.6613 0.2750 0.3420 0.046 Uiso 1 calc R . .
C40 C 0.5681(7) 0.2525(6) 0.3722(5) 0.042(4) Uani 1 d U . .
H40A H 0.5919 0.2525 0.4056 0.051 Uiso 1 calc R . .
H40B H 0.5272 0.2777 0.3754 0.051 Uiso 1 calc R . .
C41 C 0.7124(7) 0.0976(6) 0.6869(6) 0.048(4) Uani 1 d U . .
H41A H 0.7166 0.1209 0.6548 0.058 Uiso 1 calc R . .
H41B H 0.6868 0.1216 0.7122 0.058 Uiso 1 calc R . .
C42 C 0.7777(8) 0.0832(6) 0.7065(6) 0.063(5) Uani 1 d U . .
H42A H 0.7931 0.1142 0.7308 0.076 Uiso 1 calc R . .
H42B H 0.8108 0.0802 0.6782 0.076 Uiso 1 calc R . .
C43 C 0.7709(8) 0.0257(7) 0.7328(6) 0.085(6) Uani 1 d U . .
H43A H 0.8098 -0.0006 0.7250 0.102 Uiso 1 calc R . .
H43B H 0.7677 0.0312 0.7703 0.102 Uiso 1 calc R . .
C44 C 0.7082(7) 0.0010(7) 0.7120(5) 0.055(4) Uani 1 d U . .
H44A H 0.7178 -0.0370 0.6941 0.066 Uiso 1 calc R . .
H44B H 0.6763 -0.0074 0.7404 0.066 Uiso 1 calc R . .
C45 C 0.7997(6) -0.0120(6) 0.3834(4) 0.033(3) Uani 1 d U . .
H45A H 0.7588 -0.0150 0.3617 0.040 Uiso 1 calc R . .
H45B H 0.8190 -0.0524 0.3876 0.040 Uiso 1 calc R . .
C46 C 0.8499(7) 0.0281(6) 0.3589(5) 0.046(4) Uani 1 d U . .
H46A H 0.8279 0.0619 0.3411 0.055 Uiso 1 calc R . .
H46B H 0.8793 0.0065 0.3345 0.055 Uiso 1 calc R . .
C47 C 0.8881(7) 0.0483(7) 0.4053(5) 0.056(4) Uani 1 d U . .
H47A H 0.9234 0.0189 0.4145 0.067 Uiso 1 calc R . .
H47B H 0.9098 0.0873 0.3990 0.067 Uiso 1 calc R . .
C48 C 0.8366(5) 0.0530(6) 0.4469(5) 0.036(3) Uani 1 d U . .
H48A H 0.8561 0.0413 0.4804 0.044 Uiso 1 calc R . .
H48B H 0.8193 0.0943 0.4496 0.044 Uiso 1 calc R . .
C49 C 0.6357(6) -0.2641(5) 0.4271(4) 0.033(3) Uani 1 d U . .
H49A H 0.6279 -0.2715 0.4641 0.040 Uiso 1 calc R . .
H49B H 0.6809 -0.2460 0.4227 0.040 Uiso 1 calc R . .
C50 C 0.6304(6) -0.3206(5) 0.3973(4) 0.036(3) Uani 1 d U . .
H50A H 0.5952 -0.3470 0.4117 0.044 Uiso 1 calc R . .
H50B H 0.6740 -0.3421 0.3966 0.044 Uiso 1 calc R . .
C51 C 0.6112(7) -0.2988(5) 0.3451(5) 0.039(3) Uani 1 d U . .
H51A H 0.5901 -0.3308 0.3246 0.047 Uiso 1 calc R . .
H51B H 0.6511 -0.2833 0.3264 0.047 Uiso 1 calc R . .
C52 C 0.5617(6) -0.2499(6) 0.3564(4) 0.036(3) Uani 1 d U . .
H52A H 0.5632 -0.2188 0.3294 0.044 Uiso 1 calc R . .
H52B H 0.5152 -0.2658 0.3586 0.044 Uiso 1 calc R . .

loop_
_atom_site_aniso_label
_atom_site_aniso_U_11
_atom_site_aniso_U_22
_atom_site_aniso_U_33
_atom_site_aniso_U_23
_atom_site_aniso_U_13
_atom_site_aniso_U_12
Sm1 0.0202(3) 0.0244(4) 0.0247(3) 0.0005(3) -0.0011(3) -0.0008(3)
Sm2 0.0179(3) 0.0245(4) 0.0246(3) -0.0018(3) -0.0032(3) 0.0006(3)
Sm3 0.0162(3) 0.0264(4) 0.0272(3) -0.0001(3) 0.0013(3) -0.0007(3)
Sm4 0.0190(3) 0.0223(3) 0.0250(3) -0.0016(3) -0.0013(3) 0.0021(3)
S1 0.0188(16) 0.0249(17) 0.0289(16) 0.0008(13) -0.0042(14) -0.0020(13)
S2 0.0193(16) 0.0254(18) 0.0229(16) -0.0020(13) 0.0010(14) -0.0009(14)
S3 0.0201(16) 0.0197(17) 0.0284(16) -0.0012(14) 0.0003(14) 0.0052(13)
Se4 0.0204(7) 0.0320(8) 0.0350(7) -0.0039(6) -0.0001(6) 0.0033(6)
Se5 0.0303(7) 0.0268(7) 0.0297(7) 0.0001(6) -0.0014(6) 0.0052(6)
Se6 0.0241(7) 0.0289(7) 0.0262(6) 0.0015(6) -0.0041(6) -0.0003(5)
Se7 0.0186(7) 0.0274(7) 0.0340(7) -0.0023(6) -0.0007(6) -0.0014(5)
Se8 0.0313(8) 0.0489(9) 0.0392(8) 0.0162(7) 0.0139(7) 0.0112(7)
Se9 0.0261(7) 0.0265(7) 0.0319(7) -0.0040(6) -0.0061(6) 0.0015(6)
C1 0.023(7) 0.037(7) 0.037(7) -0.005(6) -0.001(6) -0.001(6)
C2 0.028(7) 0.049(8) 0.050(8) -0.004(7) 0.014(7) -0.006(7)
C3 0.017(7) 0.053(9) 0.068(9) -0.029(8) 0.014(7) -0.009(6)
C4 0.042(8) 0.069(10) 0.044(8) -0.021(8) 0.005(8) -0.022(8)
C5 0.045(8) 0.073(10) 0.032(7) -0.018(7) -0.001(7) -0.009(8)
C6 0.025(7) 0.037(8) 0.037(7) 0.000(6) 0.001(6) -0.007(6)
C7 0.051(8) 0.025(7) 0.022(7) -0.002(5) 0.011(6) 0.001(6)
C8 0.077(10) 0.033(8) 0.037(8) 0.001(6) -0.005(8) -0.011(8)
C9 0.065(10) 0.067(11) 0.064(9) -0.003(8) -0.030(8) -0.024(9)
C10 0.100(12) 0.045(10) 0.043(8) -0.009(7) -0.006(9) -0.029(9)
C11 0.079(11) 0.046(9) 0.063(10) 0.015(8) 0.029(9) 0.004(9)
C12 0.062(9) 0.038(8) 0.047(8) -0.010(7) 0.017(8) -0.002(8)
C13 0.022(6) 0.019(6) 0.031(6) -0.005(5) 0.002(6) 0.004(5)
C14 0.021(6) 0.023(7) 0.050(8) -0.004(6) -0.010(6) 0.003(6)
C15 0.040(8) 0.044(8) 0.041(8) 0.002(7) 0.004(7) -0.007(7)
C16 0.045(8) 0.056(9) 0.034(7) -0.008(7) 0.009(7) -0.007(7)
C17 0.022(7) 0.043(8) 0.051(8) -0.006(7) -0.008(7) -0.002(6)
C18 0.044(8) 0.043(8) 0.030(7) 0.004(6) -0.004(6) -0.006(7)
C19 0.017(6) 0.043(8) 0.026(7) 0.009(6) -0.006(5) 0.007(6)
C20 0.022(7) 0.038(8) 0.045(8) -0.006(6) -0.008(6) 0.002(6)
C21 0.022(7) 0.034(7) 0.050(8) -0.004(6) -0.009(6) 0.015(6)
C22 0.034(8) 0.036(8) 0.068(9) -0.001(7) -0.007(7) 0.012(7)
C23 0.055(9) 0.026(7) 0.085(10) 0.009(7) -0.014(8) -0.003(7)
C24 0.026(7) 0.034(8) 0.058(8) 0.011(7) -0.012(7) -0.013(6)
C25 0.031(8) 0.052(9) 0.076(10) 0.036(8) 0.028(8) 0.005(7)
C26 0.043(9) 0.058(10) 0.099(12) 0.025(9) -0.012(9) -0.017(8)
C27 0.073(11) 0.072(11) 0.106(13) 0.018(10) -0.040(10) 0.003(10)
C28 0.067(12) 0.094(14) 0.157(16) 0.039(13) -0.018(13) -0.003(11)
C29 0.051(10) 0.066(12) 0.147(15) 0.048(11) 0.030(11) 0.001(9)
C30 0.067(10) 0.064(11) 0.126(13) 0.043(10) 0.017(10) 0.006(10)
C31 0.028(7) 0.032(8) 0.047(7) -0.013(7) 0.001(6) 0.013(6)
C32 0.033(8) 0.046(8) 0.049(8) 0.004(7) -0.003(7) 0.006(7)
C33 0.055(9) 0.055(9) 0.045(8) 0.017(7) 0.016(7) 0.018(8)
C34 0.093(12) 0.072(11) 0.061(10) -0.011(10) -0.008(9) 0.035(10)
C35 0.090(12) 0.067(11) 0.060(10) -0.027(9) -0.033(9) 0.016(9)
C36 0.054(9) 0.042(8) 0.044(8) -0.009(7) -0.021(7) 0.004(7)
O1 0.041(5) 0.029(5) 0.040(5) 0.010(4) 0.008(4) -0.007(4)
O2 0.027(5) 0.036(5) 0.035(5) -0.007(4) -0.016(4) 0.002(4)
O3 0.022(5) 0.054(6) 0.036(5) -0.002(4) 0.005(4) -0.003(4)
O4 0.029(5) 0.024(4) 0.031(4) -0.004(4) 0.001(4) 0.004(4)
C37 0.040(8) 0.042(8) 0.038(7) 0.006(6) -0.006(6) 0.008(7)
C38 0.074(10) 0.081(11) 0.045(8) -0.012(8) 0.011(8) -0.046(9)
C39 0.036(8) 0.041(8) 0.037(7) 0.009(6) -0.004(6) -0.020(6)
C40 0.038(8) 0.047(8) 0.042(7) 0.016(7) -0.007(7) -0.007(7)
C41 0.041(8) 0.040(8) 0.064(9) -0.002(7) -0.014(7) 0.004(7)
C42 0.067(10) 0.046(9) 0.077(10) 0.012(8) -0.021(9) -0.021(8)
C43 0.075(11) 0.086(11) 0.093(11) 0.050(10) -0.060(10) -0.044(9)
C44 0.046(9) 0.069(10) 0.051(8) 0.019(8) -0.021(7) -0.023(8)
C45 0.018(6) 0.054(8) 0.027(7) -0.001(6) 0.008(6) 0.003(6)
C46 0.039(8) 0.049(8) 0.049(8) 0.004(7) 0.013(7) -0.005(7)
C47 0.029(7) 0.094(11) 0.045(8) 0.001(8) -0.001(7) -0.014(8)
C48 0.017(6) 0.047(8) 0.045(7) 0.001(6) 0.000(6) -0.017(6)
C49 0.037(7) 0.026(7) 0.036(7) -0.003(6) -0.006(6) 0.010(6)
C50 0.034(7) 0.035(7) 0.041(7) 0.004(6) 0.001(6) 0.012(6)
C51 0.050(8) 0.025(7) 0.043(7) -0.010(6) 0.003(7) 0.006(6)
C52 0.041(8) 0.044(8) 0.024(6) -0.013(6) -0.009(6) 0.000(7)

loop_
_atom_type_symbol
_atom_type_description
_atom_type_scat_dispersion_real
_atom_type_scat_dispersion_imag
_atom_type_scat_source
C C 0.0033 0.0016 'International Tables Vol C Tables 4.2.6.8 and 6.1.1.4'
H H 0.0000 0.0000 'International Tables Vol C Tables 4.2.6.8 and 6.1.1.4'
O O 0.0106 0.0060 'International Tables Vol C Tables 4.2.6.8 and 6.1.1.4'
S S 0.1246 0.1234 'International Tables Vol C Tables 4.2.6.8 and 6.1.1.4'
Se Se -0.0929 2.2259 'International Tables Vol C Tables 4.2.6.8 and 6.1.1.4'
Sm Sm -0.1638 3.4418 'International Tables Vol C Tables 4.2.6.8 and 6.1.1.4'

loop_
_geom_angle_atom_site_label_1
_geom_angle_atom_site_label_2
_geom_angle_atom_site_label_3
_geom_angle
_geom_angle_site_symmetry_1
_geom_angle_site_symmetry_3
_geom_angle_publ_flag
O1 Sm1 S3 124.2(2) . . ?
O1 Sm1 S1 130.8(2) . . ?
S3 Sm1 S1 84.69(8) . . ?
O1 Sm1 S2 134.7(2) . 5_656 ?
S3 Sm1 S2 82.65(8) . 5_656 ?
S1 Sm1 S2 82.09(8) . 5_656 ?
O1 Sm1 Se6 83.1(2) . 5_656 ?
S3 Sm1 Se6 150.64(7) . 5_656 ?
S1 Sm1 Se6 83.80(6) . 5_656 ?
S2 Sm1 Se6 69.07(6) 5_656 5_656 ?
O1 Sm1 Se8 73.3(2) . . ?
S3 Sm1 Se8 85.95(7) . . ?
S1 Sm1 Se8 70.15(6) . . ?
S2 Sm1 Se8 150.82(7) 5_656 . ?
Se6 Sm1 Se8 115.03(4) 5_656 . ?
O1 Sm1 Se5 76.99(19) . 5_656 ?
S3 Sm1 Se5 83.98(6) . 5_656 ?
S1 Sm1 Se5 150.99(7) . 5_656 ?
S2 Sm1 Se5 70.03(6) 5_656 5_656 ?
Se6 Sm1 Se5 93.28(4) 5_656 5_656 ?
Se8 Sm1 Se5 135.26(4) . 5_656 ?
O2 Sm2 S2 128.62(18) . . ?
O2 Sm2 S1 130.97(19) . 5_656 ?
S2 Sm2 S1 84.28(8) . 5_656 ?
O2 Sm2 S3 131.23(19) . . ?
S2 Sm2 S3 81.56(8) . . ?
S1 Sm2 S3 82.25(8) 5_656 . ?
O2 Sm2 Se9 80.35(18) . . ?
S2 Sm2 Se9 148.22(7) . . ?
S1 Sm2 Se9 83.76(6) 5_656 . ?
S3 Sm2 Se9 67.72(6) . . ?
O2 Sm2 Se7 76.07(18) . . ?
S2 Sm2 Se7 84.38(6) . . ?
S1 Sm2 Se7 150.83(7) 5_656 . ?
S3 Sm2 Se7 69.53(6) . . ?
Se9 Sm2 Se7 92.02(4) . . ?
O2 Sm2 Se6 78.24(18) . . ?
S2 Sm2 Se6 69.44(6) . . ?
S1 Sm2 Se6 83.42(7) 5_656 . ?
S3 Sm2 Se6 148.72(7) . . ?
Se9 Sm2 Se6 137.70(4) . . ?
Se7 Sm2 Se6 117.19(4) . . ?
O3 Sm3 S2 132.6(2) . . ?
O3 Sm3 S3 130.3(2) . . ?
S2 Sm3 S3 81.63(8) . . ?
O3 Sm3 S1 128.66(19) . . ?
S2 Sm3 S1 82.78(8) . . ?
S3 Sm3 S1 82.54(8) . . ?
O3 Sm3 Se7 78.02(18) . . ?
S2 Sm3 Se7 84.30(6) . . ?
S3 Sm3 Se7 70.35(6) . . ?
S1 Sm3 Se7 151.37(7) . . ?
O3 Sm3 Se8 74.79(19) . . ?
S2 Sm3 Se8 151.11(7) . . ?
S3 Sm3 Se8 84.82(7) . . ?
S1 Sm3 Se8 70.20(7) . . ?
Se7 Sm3 Se8 114.83(4) . . ?
O3 Sm3 Se4 77.68(19) . . ?
S2 Sm3 Se4 71.28(6) . . ?
S3 Sm3 Se4 150.92(7) . . ?
S1 Sm3 Se4 83.72(6) . . ?
Se7 Sm3 Se4 115.91(4) . . ?
Se8 Sm3 Se4 114.19(4) . . ?
O4 Sm4 S1 128.20(18) . . ?
O4 Sm4 S2 129.87(18) . . ?
S1 Sm4 S2 84.04(8) . . ?
O4 Sm4 S3 133.01(18) . 5_656 ?
S1 Sm4 S3 82.45(8) . 5_656 ?
S2 Sm4 S3 81.29(8) . 5_656 ?
O4 Sm4 Se5 77.63(17) . . ?
S1 Sm4 Se5 153.17(7) . . ?
S2 Sm4 Se5 71.62(6) . . ?
S3 Sm4 Se5 82.86(6) 5_656 . ?
O4 Sm4 Se4 74.35(17) . . ?
S1 Sm4 Se4 85.24(7) . . ?
S2 Sm4 Se4 71.41(6) . . ?
S3 Sm4 Se4 151.04(7) 5_656 . ?
Se5 Sm4 Se4 97.14(4) . . ?
O4 Sm4 Se9 80.59(17) . 5_656 ?
S1 Sm4 Se9 83.49(6) . 5_656 ?
S2 Sm4 Se9 147.42(7) . 5_656 ?
S3 Sm4 Se9 67.31(6) 5_656 5_656 ?
Se5 Sm4 Se9 111.08(4) . 5_656 ?
Se4 Sm4 Se9 136.96(4) . 5_656 ?
Sm4 S1 Sm2 88.53(8) . 5_656 ?
Sm4 S1 Sm1 148.48(11) . . ?
Sm2 S1 Sm1 86.55(8) 5_656 . ?
Sm4 S1 Sm3 84.87(8) . . ?
Sm2 S1 Sm3 148.89(11) 5_656 . ?
Sm1 S1 Sm3 83.47(8) . . ?
Sm2 S2 Sm3 87.66(8) . . ?
Sm2 S2 Sm4 152.95(11) . . ?
Sm3 S2 Sm4 85.99(8) . . ?
Sm2 S2 Sm1 87.04(8) . 5_656 ?
Sm3 S2 Sm1 151.04(11) . 5_656 ?
Sm4 S2 Sm1 85.91(8) . 5_656 ?
Sm1 S3 Sm3 86.80(8) . . ?
Sm1 S3 Sm2 152.78(12) . . ?
Sm3 S3 Sm2 85.90(8) . . ?
Sm1 S3 Sm4 87.65(8) . 5_656 ?
Sm3 S3 Sm4 152.19(11) . 5_656 ?
Sm2 S3 Sm4 86.70(8) . 5_656 ?
C1 Se4 Sm4 102.0(3) . . ?
C1 Se4 Sm3 115.8(4) . . ?
Sm4 Se4 Sm3 80.92(3) . . ?
C7 Se5 Sm4 102.4(4) . . ?
C7 Se5 Sm1 120.4(4) . 5_656 ?
Sm4 Se5 Sm1 82.04(4) . 5_656 ?
C13 Se6 Sm1 110.5(3) . 5_656 ?
C13 Se6 Sm2 113.0(3) . . ?
Sm1 Se6 Sm2 81.82(3) 5_656 . ?
C19 Se7 Sm3 106.0(4) . . ?
C19 Se7 Sm2 109.2(4) . . ?
Sm3 Se7 Sm2 82.16(3) . . ?
C25 Se8 Sm3 108.0(4) . . ?
C25 Se8 Sm1 105.0(4) . . ?
Sm3 Se8 Sm1 80.63(4) . . ?
C31 Se9 Sm2 104.6(4) . . ?
C31 Se9 Sm4 119.4(4) . 5_656 ?
Sm2 Se9 Sm4 82.86(4) . 5_656 ?
C2 C1 C6 119.1(12) . . ?
C2 C1 Se4 119.7(10) . . ?
C6 C1 Se4 121.0(9) . . ?
C1 C2 C3 120.0(13) . . ?
C4 C3 C2 120.1(13) . . ?
C3 C4 C5 119.4(13) . . ?
C6 C5 C4 121.2(14) . . ?
C5 C6 C1 120.0(13) . . ?
C12 C7 C8 118.2(13) . . ?
C12 C7 Se5 118.2(11) . . ?
C8 C7 Se5 123.6(10) . . ?
C7 C8 C9 120.3(14) . . ?
C10 C9 C8 119.5(15) . . ?
C11 C10 C9 121.0(16) . . ?
C10 C11 C12 121.2(16) . . ?
C7 C12 C11 119.7(14) . . ?
C18 C13 C14 119.5(11) . . ?
C18 C13 Se6 124.0(9) . . ?
C14 C13 Se6 116.5(8) . . ?
C15 C14 C13 118.0(11) . . ?
C16 C15 C14 123.7(13) . . ?
C15 C16 C17 117.3(13) . . ?
C18 C17 C16 121.7(13) . . ?
C17 C18 C13 119.8(12) . . ?
C24 C19 C20 118.0(11) . . ?
C24 C19 Se7 122.0(9) . . ?
C20 C19 Se7 120.0(9) . . ?
C21 C20 C19 121.2(12) . . ?
C22 C21 C20 120.9(12) . . ?
C21 C22 C23 120.1(12) . . ?
C22 C23 C24 119.5(12) . . ?
C19 C24 C23 120.2(11) . . ?
C26 C25 C30 122.6(17) . . ?
C26 C25 Se8 119.8(11) . . ?
C30 C25 Se8 117.6(14) . . ?
C25 C26 C27 118.3(17) . . ?
C28 C27 C26 119(2) . . ?
C29 C28 C27 123(2) . . ?
C28 C29 C30 118.2(19) . . ?
C25 C30 C29 118.0(19) . . ?
C32 C31 C36 118.9(13) . . ?
C32 C31 Se9 122.7(10) . . ?
C36 C31 Se9 118.3(10) . . ?
C31 C32 C33 119.9(14) . . ?
C34 C33 C32 119.3(15) . . ?
C33 C34 C35 123.6(16) . . ?
C34 C35 C36 118.0(15) . . ?
C35 C36 C31 120.1(14) . . ?
C40 O1 C37 107.0(9) . . ?
C40 O1 Sm1 128.5(7) . . ?
C37 O1 Sm1 124.1(7) . . ?
C44 O2 C41 104.9(9) . . ?
C44 O2 Sm2 130.8(7) . . ?
C41 O2 Sm2 123.4(7) . . ?
C45 O3 C48 108.1(8) . . ?
C45 O3 Sm3 118.3(6) . . ?
C48 O3 Sm3 130.5(7) . . ?
C49 O4 C52 108.4(8) . . ?
C49 O4 Sm4 124.6(6) . . ?
C52 O4 Sm4 126.8(6) . . ?
O1 C37 C38 107.3(10) . . ?
C37 C38 C39 108.1(11) . . ?
C38 C39 C40 104.6(10) . . ?
O1 C40 C39 108.3(10) . . ?
C42 C41 O2 106.7(11) . . ?
C41 C42 C43 106.6(13) . . ?
C44 C43 C42 103.8(12) . . ?
O2 C44 C43 109.9(11) . . ?
O3 C45 C46 107.7(10) . . ?
C45 C46 C47 100.0(10) . . ?
C48 C47 C46 105.3(10) . . ?
O3 C48 C47 105.1(10) . . ?
O4 C49 C50 105.3(9) . . ?
C49 C50 C51 102.4(10) . . ?
C50 C51 C52 103.1(10) . . ?
O4 C52 C51 104.5(9) . . ?

loop_
_geom_bond_atom_site_label_1
_geom_bond_atom_site_label_2
_geom_bond_distance
_geom_bond_site_symmetry_2
_geom_bond_publ_flag
Sm1 O1 2.449(8) . ?
Sm1 S3 2.737(3) . ?
Sm1 S1 2.861(3) . ?
Sm1 S2 2.875(3) 5_656 ?
Sm1 Se6 2.9501(13) 5_656 ?
Sm1 Se8 2.9712(15) . ?
Sm1 Se5 2.9885(14) 5_656 ?
Sm2 O2 2.533(7) . ?
Sm2 S2 2.787(3) . ?
Sm2 S1 2.827(3) 5_656 ?
Sm2 S3 2.866(3) . ?
Sm2 Se9 2.9605(14) . ?
Sm2 Se7 2.9657(14) . ?
Sm2 Se6 3.0036(14) . ?
Sm3 O3 2.511(8) . ?
Sm3 S2 2.818(3) . ?
Sm3 S3 2.831(3) . ?
Sm3 S1 2.887(3) . ?
Sm3 Se7 2.9412(14) . ?
Sm3 Se8 2.9430(14) . ?
Sm3 Se4 2.9700(14) . ?
Sm4 O4 2.495(7) . ?
Sm4 S1 2.813(3) . ?
Sm4 S2 2.823(3) . ?
Sm4 S3 2.868(3) 5_656 ?
Sm4 Se5 2.9271(14) . ?
Sm4 Se4 2.9574(14) . ?
Sm4 Se9 2.9880(14) 5_656 ?
S1 Sm2 2.827(3) 5_656 ?
S2 Sm1 2.875(3) 5_656 ?
S3 Sm4 2.868(3) 5_656 ?
Se4 C1 1.936(12) . ?
Se5 C7 1.916(13) . ?
Se5 Sm1 2.9885(14) 5_656 ?
Se6 C13 1.936(11) . ?
Se6 Sm1 2.9501(13) 5_656 ?
Se7 C19 1.924(11) . ?
Se8 C25 1.976(16) . ?
Se9 C31 1.924(13) . ?
Se9 Sm4 2.9880(14) 5_656 ?
C1 C2 1.363(16) . ?
C1 C6 1.395(16) . ?
C2 C3 1.401(17) . ?
C3 C4 1.361(18) . ?
C4 C5 1.375(18) . ?
C5 C6 1.354(16) . ?
C7 C12 1.373(17) . ?
C7 C8 1.381(18) . ?
C8 C9 1.396(18) . ?
C9 C10 1.38(2) . ?
C10 C11 1.29(2) . ?
C11 C12 1.423(19) . ?
C13 C18 1.382(16) . ?
C13 C14 1.402(15) . ?
C14 C15 1.385(16) . ?
C15 C16 1.332(17) . ?
C16 C17 1.406(17) . ?
C17 C18 1.360(16) . ?
C19 C24 1.384(16) . ?
C19 C20 1.389(15) . ?
C20 C21 1.369(15) . ?
C21 C22 1.348(17) . ?
C22 C23 1.381(17) . ?
C23 C24 1.403(17) . ?
C25 C26 1.34(2) . ?
C25 C30 1.35(2) . ?
C26 C27 1.41(2) . ?
C27 C28 1.34(2) . ?
C28 C29 1.31(3) . ?
C29 C30 1.44(2) . ?
C31 C32 1.370(17) . ?
C31 C36 1.395(17) . ?
C32 C33 1.389(17) . ?
C33 C34 1.33(2) . ?
C34 C35 1.34(2) . ?
C35 C36 1.394(19) . ?
O1 C40 1.425(14) . ?
O1 C37 1.459(14) . ?
O2 C44 1.419(14) . ?
O2 C41 1.441(14) . ?
O3 C45 1.424(13) . ?
O3 C48 1.450(13) . ?
O4 C49 1.451(12) . ?
O4 C52 1.479(12) . ?
C37 C38 1.474(17) . ?
C38 C39 1.474(16) . ?
C39 C40 1.500(15) . ?
C41 C42 1.427(17) . ?
C42 C43 1.467(18) . ?
C43 C44 1.464(18) . ?
C45 C46 1.486(16) . ?
C46 C47 1.496(17) . ?
C47 C48 1.495(16) . ?
C49 C50 1.489(15) . ?
C50 C51 1.496(16) . ?
C51 C52 1.501(16) . ?

loop_
_geom_torsion_atom_site_label_1
_geom_torsion_atom_site_label_2
_geom_torsion_atom_site_label_3
_geom_torsion_atom_site_label_4
_geom_torsion
_geom_torsion_site_symmetry_1
_geom_torsion_site_symmetry_2
_geom_torsion_site_symmetry_3
_geom_torsion_site_symmetry_4
_geom_torsion_publ_flag
O4 Sm4 S1 Sm2 107.2(2) . . . 5_656 ?
S2 Sm4 S1 Sm2 -115.19(8) . . . 5_656 ?
S3 Sm4 S1 Sm2 -33.23(8) 5_656 . . 5_656 ?
Se5 Sm4 S1 Sm2 -90.53(14) . . . 5_656 ?
Se4 Sm4 S1 Sm2 173.05(7) . . . 5_656 ?
Se9 Sm4 S1 Sm2 34.66(6) 5_656 . . 5_656 ?
O4 Sm4 S1 Sm1 -171.8(3) . . . . ?
S2 Sm4 S1 Sm1 -34.2(2) . . . . ?
S3 Sm4 S1 Sm1 47.7(2) 5_656 . . . ?
Se5 Sm4 S1 Sm1 -9.6(3) . . . . ?
Se4 Sm4 S1 Sm1 -106.0(2) . . . . ?
Se9 Sm4 S1 Sm1 115.6(2) 5_656 . . . ?
O4 Sm4 S1 Sm3 -103.2(2) . . . . ?
S2 Sm4 S1 Sm3 34.38(8) . . . . ?
S3 Sm4 S1 Sm3 116.34(8) 5_656 . . . ?
Se5 Sm4 S1 Sm3 59.04(16) . . . . ?
Se4 Sm4 S1 Sm3 -37.38(6) . . . . ?
Se9 Sm4 S1 Sm3 -175.77(7) 5_656 . . . ?
O1 Sm1 S1 Sm4 166.0(3) . . . . ?
S3 Sm1 S1 Sm4 34.1(2) . . . . ?
S2 Sm1 S1 Sm4 -49.1(2) 5_656 . . . ?
Se6 Sm1 S1 Sm4 -118.8(2) 5_656 . . . ?
Se8 Sm1 S1 Sm4 121.7(2) . . . . ?
Se5 Sm1 S1 Sm4 -33.2(3) 5_656 . . . ?
O1 Sm1 S1 Sm2 -112.5(3) . . . 5_656 ?
S3 Sm1 S1 Sm2 115.67(9) . . . 5_656 ?
S2 Sm1 S1 Sm2 32.38(7) 5_656 . . 5_656 ?
Se6 Sm1 S1 Sm2 -37.28(6) 5_656 . . 5_656 ?
Se8 Sm1 S1 Sm2 -156.73(8) . . . 5_656 ?
Se5 Sm1 S1 Sm2 48.30(16) 5_656 . . 5_656 ?
O1 Sm1 S1 Sm3 97.0(3) . . . . ?
S3 Sm1 S1 Sm3 -34.82(8) . . . . ?
S2 Sm1 S1 Sm3 -118.11(8) 5_656 . . . ?
Se6 Sm1 S1 Sm3 172.23(6) 5_656 . . . ?
Se8 Sm1 S1 Sm3 52.78(5) . . . . ?
Se5 Sm1 S1 Sm3 -102.19(12) 5_656 . . . ?
O3 Sm3 S1 Sm4 106.0(3) . . . . ?
S2 Sm3 S1 Sm4 -34.55(8) . . . . ?
S3 Sm3 S1 Sm4 -117.00(8) . . . . ?
Se7 Sm3 S1 Sm4 -98.39(13) . . . . ?
Se8 Sm3 S1 Sm4 155.85(8) . . . . ?
Se4 Sm3 S1 Sm4 37.31(6) . . . . ?
O3 Sm3 S1 Sm2 -175.4(3) . . . 5_656 ?
S2 Sm3 S1 Sm2 44.0(2) . . . 5_656 ?
S3 Sm3 S1 Sm2 -38.5(2) . . . 5_656 ?
Se7 Sm3 S1 Sm2 -19.8(3) . . . 5_656 ?
Se8 Sm3 S1 Sm2 -125.6(2) . . . 5_656 ?
Se4 Sm3 S1 Sm2 115.9(2) . . . 5_656 ?
O3 Sm3 S1 Sm1 -103.3(3) . . . . ?
S2 Sm3 S1 Sm1 116.12(8) . . . . ?
S3 Sm3 S1 Sm1 33.67(8) . . . . ?
Se7 Sm3 S1 Sm1 52.28(16) . . . . ?
Se8 Sm3 S1 Sm1 -53.48(5) . . . . ?
Se4 Sm3 S1 Sm1 -172.02(6) . . . . ?
O2 Sm2 S2 Sm3 -101.9(2) . . . . ?
S1 Sm2 S2 Sm3 118.36(8) 5_656 . . . ?
S3 Sm2 S2 Sm3 35.37(8) . . . . ?
Se9 Sm2 S2 Sm3 50.03(15) . . . . ?
Se7 Sm2 S2 Sm3 -34.72(6) . . . . ?
Se6 Sm2 S2 Sm3 -156.54(8) . . . . ?
O2 Sm2 S2 Sm4 -178.4(3) . . . . ?
S1 Sm2 S2 Sm4 41.9(2) 5_656 . . . ?
S3 Sm2 S2 Sm4 -41.1(2) . . . . ?
Se9 Sm2 S2 Sm4 -26.5(3) . . . . ?
Se7 Sm2 S2 Sm4 -111.2(2) . . . . ?
Se6 Sm2 S2 Sm4 127.0(3) . . . . ?
O2 Sm2 S2 Sm1 106.6(2) . . . 5_656 ?
S1 Sm2 S2 Sm1 -33.16(8) 5_656 . . 5_656 ?
S3 Sm2 S2 Sm1 -116.15(8) . . . 5_656 ?
Se9 Sm2 S2 Sm1 -101.49(12) . . . 5_656 ?
Se7 Sm2 S2 Sm1 173.77(7) . . . 5_656 ?
Se6 Sm2 S2 Sm1 51.94(5) . . . 5_656 ?
O3 Sm3 S2 Sm2 103.0(3) . . . . ?
S3 Sm3 S2 Sm2 -35.86(8) . . . . ?
S1 Sm3 S2 Sm2 -119.33(9) . . . . ?
Se7 Sm3 S2 Sm2 35.05(6) . . . . ?
Se8 Sm3 S2 Sm2 -98.77(13) . . . . ?
Se4 Sm3 S2 Sm2 154.89(8) . . . . ?
O3 Sm3 S2 Sm4 -103.3(3) . . . . ?
S3 Sm3 S2 Sm4 117.82(8) . . . . ?
S1 Sm3 S2 Sm4 34.35(8) . . . . ?
Se7 Sm3 S2 Sm4 -171.26(7) . . . . ?
Se8 Sm3 S2 Sm4 54.91(16) . . . . ?
Se4 Sm3 S2 Sm4 -51.43(5) . . . . ?
O3 Sm3 S2 Sm1 -177.4(3) . . . 5_656 ?
S3 Sm3 S2 Sm1 43.7(2) . . . 5_656 ?
S1 Sm3 S2 Sm1 -39.7(2) . . . 5_656 ?
Se7 Sm3 S2 Sm1 114.7(2) . . . 5_656 ?
Se8 Sm3 S2 Sm1 -19.2(3) . . . 5_656 ?
Se4 Sm3 S2 Sm1 -125.5(2) . . . 5_656 ?
O4 Sm4 S2 Sm2 177.9(3) . . . . ?
S1 Sm4 S2 Sm2 41.6(2) . . . . ?
S3 Sm4 S2 Sm2 -41.6(2) 5_656 . . . ?
Se5 Sm4 S2 Sm2 -127.0(3) . . . . ?
Se4 Sm4 S2 Sm2 128.6(3) . . . . ?
Se9 Sm4 S2 Sm2 -26.4(3) 5_656 . . . ?
O4 Sm4 S2 Sm3 101.0(2) . . . . ?
S1 Sm4 S2 Sm3 -35.28(8) . . . . ?
S3 Sm4 S2 Sm3 -118.52(9) 5_656 . . . ?
Se5 Sm4 S2 Sm3 156.16(8) . . . . ?
Se4 Sm4 S2 Sm3 51.69(5) . . . . ?
Se9 Sm4 S2 Sm3 -103.25(11) 5_656 . . . ?
O4 Sm4 S2 Sm1 -106.8(2) . . . 5_656 ?
S1 Sm4 S2 Sm1 116.89(8) . . . 5_656 ?
S3 Sm4 S2 Sm1 33.65(7) 5_656 . . 5_656 ?
Se5 Sm4 S2 Sm1 -51.67(5) . . . 5_656 ?
Se4 Sm4 S2 Sm1 -156.14(8) . . . 5_656 ?
Se9 Sm4 S2 Sm1 48.92(14) 5_656 . . 5_656 ?
O1 Sm1 S3 Sm3 -101.6(2) . . . . ?
S1 Sm1 S3 Sm3 35.41(8) . . . . ?
S2 Sm1 S3 Sm3 118.09(8) 5_656 . . . ?
Se6 Sm1 S3 Sm3 102.68(12) 5_656 . . . ?
Se8 Sm1 S3 Sm3 -34.99(6) . . . . ?
Se5 Sm1 S3 Sm3 -171.34(7) 5_656 . . . ?
O1 Sm1 S3 Sm2 -176.2(3) . . . . ?
S1 Sm1 S3 Sm2 -39.2(2) . . . . ?
S2 Sm1 S3 Sm2 43.5(2) 5_656 . . . ?
Se6 Sm1 S3 Sm2 28.1(3) 5_656 . . . ?
Se8 Sm1 S3 Sm2 -109.6(2) . . . . ?
Se5 Sm1 S3 Sm2 114.1(2) 5_656 . . . ?
O1 Sm1 S3 Sm4 105.7(2) . . . 5_656 ?
S1 Sm1 S3 Sm4 -117.33(8) . . . 5_656 ?
S2 Sm1 S3 Sm4 -34.65(8) 5_656 . . 5_656 ?
Se6 Sm1 S3 Sm4 -50.06(16) 5_656 . . 5_656 ?
Se8 Sm1 S3 Sm4 172.27(7) . . . 5_656 ?
Se5 Sm1 S3 Sm4 35.92(6) 5_656 . . 5_656 ?
O3 Sm3 S3 Sm1 100.5(3) . . . . ?
S2 Sm3 S3 Sm1 -118.97(9) . . . . ?
S1 Sm3 S3 Sm1 -35.21(8) . . . . ?
Se7 Sm3 S3 Sm1 154.13(8) . . . . ?
Se8 Sm3 S3 Sm1 35.44(6) . . . . ?
Se4 Sm3 S3 Sm1 -97.66(13) . . . . ?
O3 Sm3 S3 Sm2 -105.8(2) . . . . ?
S2 Sm3 S3 Sm2 34.80(8) . . . . ?
S1 Sm3 S3 Sm2 118.55(8) . . . . ?
Se7 Sm3 S3 Sm2 -52.10(5) . . . . ?
Se8 Sm3 S3 Sm2 -170.79(7) . . . . ?
Se4 Sm3 S3 Sm2 56.11(15) . . . . ?
O3 Sm3 S3 Sm4 179.3(3) . . . 5_656 ?
S2 Sm3 S3 Sm4 -40.2(2) . . . 5_656 ?
S1 Sm3 S3 Sm4 43.6(2) . . . 5_656 ?
Se7 Sm3 S3 Sm4 -127.1(2) . . . 5_656 ?
Se8 Sm3 S3 Sm4 114.3(2) . . . 5_656 ?
Se4 Sm3 S3 Sm4 -18.8(3) . . . 5_656 ?
O2 Sm2 S3 Sm1 174.7(3) . . . . ?
S2 Sm2 S3 Sm1 39.6(2) . . . . ?
S1 Sm2 S3 Sm1 -45.8(2) 5_656 . . . ?
Se9 Sm2 S3 Sm1 -132.2(3) . . . . ?
Se7 Sm2 S3 Sm1 126.7(2) . . . . ?
Se6 Sm2 S3 Sm1 17.7(3) . . . . ?
O2 Sm2 S3 Sm3 99.9(2) . . . . ?
S2 Sm2 S3 Sm3 -35.25(8) . . . . ?
S1 Sm2 S3 Sm3 -120.57(8) 5_656 . . . ?
Se9 Sm2 S3 Sm3 153.03(8) . . . . ?
Se7 Sm2 S3 Sm3 51.87(5) . . . . ?
Se6 Sm2 S3 Sm3 -57.11(14) . . . . ?
O2 Sm2 S3 Sm4 -106.9(2) . . . 5_656 ?
S2 Sm2 S3 Sm4 117.92(9) . . . 5_656 ?
S1 Sm2 S3 Sm4 32.60(8) 5_656 . . 5_656 ?
Se9 Sm2 S3 Sm4 -53.80(5) . . . 5_656 ?
Se7 Sm2 S3 Sm4 -154.95(8) . . . 5_656 ?
Se6 Sm2 S3 Sm4 96.07(12) . . . 5_656 ?
O4 Sm4 Se4 C1 53.8(4) . . . . ?
S1 Sm4 Se4 C1 -78.0(4) . . . . ?
S2 Sm4 Se4 C1 -163.3(4) . . . . ?
S3 Sm4 Se4 C1 -143.0(4) 5_656 . . . ?
Se5 Sm4 Se4 C1 128.8(4) . . . . ?
Se9 Sm4 Se4 C1 -2.9(4) 5_656 . . . ?
O4 Sm4 Se4 Sm3 168.43(18) . . . . ?
S1 Sm4 Se4 Sm3 36.53(6) . . . . ?
S2 Sm4 Se4 Sm3 -48.77(6) . . . . ?
S3 Sm4 Se4 Sm3 -28.46(14) 5_656 . . . ?
Se5 Sm4 Se4 Sm3 -116.60(4) . . . . ?
Se9 Sm4 Se4 Sm3 111.71(5) 5_656 . . . ?
O3 Sm3 Se4 C1 -68.4(4) . . . . ?
S2 Sm3 Se4 C1 148.0(4) . . . . ?
S3 Sm3 Se4 C1 125.7(4) . . . . ?
S1 Sm3 Se4 C1 63.5(4) . . . . ?
Se7 Sm3 Se4 C1 -138.4(4) . . . . ?
Se8 Sm3 Se4 C1 -1.5(4) . . . . ?
O3 Sm3 Se4 Sm4 -167.42(19) . . . . ?
S2 Sm3 Se4 Sm4 48.93(6) . . . . ?
S3 Sm3 Se4 Sm4 26.62(14) . . . . ?
S1 Sm3 Se4 Sm4 -35.55(6) . . . . ?
Se7 Sm3 Se4 Sm4 122.60(4) . . . . ?
Se8 Sm3 Se4 Sm4 -100.52(4) . . . . ?
O4 Sm4 Se5 C7 -51.2(4) . . . . ?
S1 Sm4 Se5 C7 143.0(4) . . . . ?
S2 Sm4 Se5 C7 169.0(4) . . . . ?
S3 Sm4 Se5 C7 85.8(4) 5_656 . . . ?
Se4 Sm4 Se5 C7 -123.4(4) . . . . ?
Se9 Sm4 Se5 C7 23.5(4) 5_656 . . . ?
O4 Sm4 Se5 Sm1 -170.68(17) . . . 5_656 ?
S1 Sm4 Se5 Sm1 23.53(15) . . . 5_656 ?
S2 Sm4 Se5 Sm1 49.46(7) . . . 5_656 ?
S3 Sm4 Se5 Sm1 -33.69(6) 5_656 . . 5_656 ?
Se4 Sm4 Se5 Sm1 117.12(4) . . . 5_656 ?
Se9 Sm4 Se5 Sm1 -95.99(4) 5_656 . . 5_656 ?
O2 Sm2 Se6 C13 61.0(4) . . . . ?
S2 Sm2 Se6 C13 -159.6(4) . . . . ?
S1 Sm2 Se6 C13 -73.3(4) 5_656 . . . ?
S3 Sm2 Se6 C13 -136.4(4) . . . . ?
Se9 Sm2 Se6 C13 -0.1(4) . . . . ?
Se7 Sm2 Se6 C13 128.5(4) . . . . ?
O2 Sm2 Se6 Sm1 169.90(18) . . . 5_656 ?
S2 Sm2 Se6 Sm1 -50.72(7) . . . 5_656 ?
S1 Sm2 Se6 Sm1 35.61(6) 5_656 . . 5_656 ?
S3 Sm2 Se6 Sm1 -27.57(13) . . . 5_656 ?
Se9 Sm2 Se6 Sm1 108.79(5) . . . 5_656 ?
Se7 Sm2 Se6 Sm1 -122.65(4) . . . 5_656 ?
O3 Sm3 Se7 C19 -60.9(4) . . . . ?
S2 Sm3 Se7 C19 74.9(4) . . . . ?
S3 Sm3 Se7 C19 158.0(4) . . . . ?
S1 Sm3 Se7 C19 138.3(4) . . . . ?
Se8 Sm3 Se7 C19 -127.7(4) . . . . ?
Se4 Sm3 Se7 C19 8.9(4) . . . . ?
O3 Sm3 Se7 Sm2 -168.8(2) . . . . ?
S2 Sm3 Se7 Sm2 -32.98(6) . . . . ?
S3 Sm3 Se7 Sm2 50.15(7) . . . . ?
S1 Sm3 Se7 Sm2 30.51(14) . . . . ?
Se8 Sm3 Se7 Sm2 124.43(4) . . . . ?
Se4 Sm3 Se7 Sm2 -98.96(4) . . . . ?
O2 Sm2 Se7 C19 61.2(4) . . . . ?
S2 Sm2 Se7 C19 -70.9(4) . . . . ?
S1 Sm2 Se7 C19 -138.4(4) 5_656 . . . ?
S3 Sm2 Se7 C19 -154.0(4) . . . . ?
Se9 Sm2 Se7 C19 140.8(4) . . . . ?
Se6 Sm2 Se7 C19 -7.5(4) . . . . ?
O2 Sm2 Se7 Sm3 165.50(18) . . . . ?
S2 Sm2 Se7 Sm3 33.39(6) . . . . ?
S1 Sm2 Se7 Sm3 -34.17(14) 5_656 . . . ?
S3 Sm2 Se7 Sm3 -49.68(6) . . . . ?
Se9 Sm2 Se7 Sm3 -114.96(4) . . . . ?
Se6 Sm2 Se7 Sm3 96.82(4) . . . . ?
O3 Sm3 Se8 C25 -64.2(5) . . . . ?
S2 Sm3 Se8 C25 132.2(4) . . . . ?
S3 Sm3 Se8 C25 70.1(4) . . . . ?
S1 Sm3 Se8 C25 154.0(4) . . . . ?
Se7 Sm3 Se8 C25 4.5(4) . . . . ?
Se4 Sm3 Se8 C25 -132.8(4) . . . . ?
O3 Sm3 Se8 Sm1 -167.0(2) . . . . ?
S2 Sm3 Se8 Sm1 29.45(15) . . . . ?
S3 Sm3 Se8 Sm1 -32.73(6) . . . . ?
S1 Sm3 Se8 Sm1 51.19(7) . . . . ?
Se7 Sm3 Se8 Sm1 -98.26(4) . . . . ?
Se4 Sm3 Se8 Sm1 124.38(4) . . . . ?
O1 Sm1 Se8 C25 55.3(5) . . . . ?
S3 Sm1 Se8 C25 -72.3(5) . . . . ?
S1 Sm1 Se8 C25 -158.1(5) . . . . ?
S2 Sm1 Se8 C25 -139.4(5) 5_656 . . . ?
Se6 Sm1 Se8 C25 129.1(5) 5_656 . . . ?
Se5 Sm1 Se8 C25 4.9(5) 5_656 . . . ?
O1 Sm1 Se8 Sm3 161.6(2) . . . . ?
S3 Sm1 Se8 Sm3 33.94(7) . . . . ?
S1 Sm1 Se8 Sm3 -51.87(7) . . . . ?
S2 Sm1 Se8 Sm3 -33.11(14) 5_656 . . . ?
Se6 Sm1 Se8 Sm3 -124.69(4) 5_656 . . . ?
Se5 Sm1 Se8 Sm3 111.18(5) 5_656 . . . ?
O2 Sm2 Se9 C31 -47.8(4) . . . . ?
S2 Sm2 Se9 C31 154.1(4) . . . . ?
S1 Sm2 Se9 C31 85.7(4) 5_656 . . . ?
S3 Sm2 Se9 C31 169.8(4) . . . . ?
Se7 Sm2 Se9 C31 -123.3(4) . . . . ?
Se6 Sm2 Se9 C31 12.6(4) . . . . ?
O2 Sm2 Se9 Sm4 -166.41(19) . . . 5_656 ?
S2 Sm2 Se9 Sm4 35.50(13) . . . 5_656 ?
S1 Sm2 Se9 Sm4 -32.96(6) 5_656 . . 5_656 ?
S3 Sm2 Se9 Sm4 51.20(7) . . . 5_656 ?
Se7 Sm2 Se9 Sm4 118.09(4) . . . 5_656 ?
Se6 Sm2 Se9 Sm4 -106.01(5) . . . 5_656 ?
Sm4 Se4 C1 C2 -127.6(9) . . . . ?
Sm3 Se4 C1 C2 146.7(9) . . . . ?
Sm4 Se4 C1 C6 46.1(10) . . . . ?
Sm3 Se4 C1 C6 -39.5(11) . . . . ?
C6 C1 C2 C3 3.7(19) . . . . ?
Se4 C1 C2 C3 177.5(9) . . . . ?
C1 C2 C3 C4 0(2) . . . . ?
C2 C3 C4 C5 -2(2) . . . . ?
C3 C4 C5 C6 0(2) . . . . ?
C4 C5 C6 C1 4(2) . . . . ?
C2 C1 C6 C5 -5.6(19) . . . . ?
Se4 C1 C6 C5 -179.4(10) . . . . ?
Sm4 Se5 C7 C12 126.1(9) . . . . ?
Sm1 Se5 C7 C12 -146.0(8) 5_656 . . . ?
Sm4 Se5 C7 C8 -51.1(11) . . . . ?
Sm1 Se5 C7 C8 36.9(11) 5_656 . . . ?
C12 C7 C8 C9 2.7(19) . . . . ?
Se5 C7 C8 C9 179.9(10) . . . . ?
C7 C8 C9 C10 -3(2) . . . . ?
C8 C9 C10 C11 2(2) . . . . ?
C9 C10 C11 C12 -1(2) . . . . ?
C8 C7 C12 C11 -1.2(18) . . . . ?
Se5 C7 C12 C11 -178.5(9) . . . . ?
C10 C11 C12 C7 0(2) . . . . ?
Sm1 Se6 C13 C18 -41.7(11) 5_656 . . . ?
Sm2 Se6 C13 C18 48.0(11) . . . . ?
Sm1 Se6 C13 C14 137.3(8) 5_656 . . . ?
Sm2 Se6 C13 C14 -133.0(8) . . . . ?
C18 C13 C14 C15 1.8(17) . . . . ?
Se6 C13 C14 C15 -177.2(9) . . . . ?
C13 C14 C15 C16 0.1(19) . . . . ?
C14 C15 C16 C17 -1(2) . . . . ?
C15 C16 C17 C18 -1(2) . . . . ?
C16 C17 C18 C13 3(2) . . . . ?
C14 C13 C18 C17 -3.3(18) . . . . ?
Se6 C13 C18 C17 175.7(9) . . . . ?
Sm3 Se7 C19 C24 -48.3(11) . . . . ?
Sm2 Se7 C19 C24 38.8(11) . . . . ?
Sm3 Se7 C19 C20 131.0(9) . . . . ?
Sm2 Se7 C19 C20 -141.8(9) . . . . ?
C24 C19 C20 C21 -0.2(19) . . . . ?
Se7 C19 C20 C21 -179.6(9) . . . . ?
C19 C20 C21 C22 1(2) . . . . ?
C20 C21 C22 C23 0(2) . . . . ?
C21 C22 C23 C24 -2(2) . . . . ?
C20 C19 C24 C23 -2(2) . . . . ?
Se7 C19 C24 C23 177.5(10) . . . . ?
C22 C23 C24 C19 3(2) . . . . ?
Sm3 Se8 C25 C26 -37.8(13) . . . . ?
Sm1 Se8 C25 C26 47.0(13) . . . . ?
Sm3 Se8 C25 C30 138.8(11) . . . . ?
Sm1 Se8 C25 C30 -136.4(11) . . . . ?
C30 C25 C26 C27 6(2) . . . . ?
Se8 C25 C26 C27 -177.6(11) . . . . ?
C25 C26 C27 C28 -5(3) . . . . ?
C26 C27 C28 C29 1(3) . . . . ?
C27 C28 C29 C30 1(3) . . . . ?
C26 C25 C30 C29 -4(2) . . . . ?
Se8 C25 C30 C29 179.5(12) . . . . ?
C28 C29 C30 C25 0(3) . . . . ?
Sm2 Se9 C31 C32 -29.0(11) . . . . ?
Sm4 Se9 C31 C32 60.9(11) 5_656 . . . ?
Sm2 Se9 C31 C36 146.8(9) . . . . ?
Sm4 Se9 C31 C36 -123.3(9) 5_656 . . . ?
C36 C31 C32 C33 -6(2) . . . . ?
Se9 C31 C32 C33 170.0(10) . . . . ?
C31 C32 C33 C34 4(2) . . . . ?
C32 C33 C34 C35 0(3) . . . . ?
C33 C34 C35 C36 -3(3) . . . . ?
C34 C35 C36 C31 1(2) . . . . ?
C32 C31 C36 C35 3(2) . . . . ?
Se9 C31 C36 C35 -172.8(12) . . . . ?
S3 Sm1 O1 C40 -32.3(10) . . . . ?
S1 Sm1 O1 C40 -148.4(8) . . . . ?
S2 Sm1 O1 C40 84.8(10) 5_656 . . . ?
Se6 Sm1 O1 C40 136.0(9) 5_656 . . . ?
Se8 Sm1 O1 C40 -105.2(9) . . . . ?
Se5 Sm1 O1 C40 41.0(9) 5_656 . . . ?
S3 Sm1 O1 C37 139.2(8) . . . . ?
S1 Sm1 O1 C37 23.1(10) . . . . ?
S2 Sm1 O1 C37 -103.7(8) 5_656 . . . ?
Se6 Sm1 O1 C37 -52.5(8) 5_656 . . . ?
Se8 Sm1 O1 C37 66.3(8) . . . . ?
Se5 Sm1 O1 C37 -147.5(9) 5_656 . . . ?
S2 Sm2 O2 C44 -35.5(11) . . . . ?
S1 Sm2 O2 C44 86.2(10) 5_656 . . . ?
S3 Sm2 O2 C44 -152.2(9) . . . . ?
Se9 Sm2 O2 C44 159.1(10) . . . . ?
Se7 Sm2 O2 C44 -106.4(10) . . . . ?
Se6 Sm2 O2 C44 15.8(10) . . . . ?
S2 Sm2 O2 C41 132.3(8) . . . . ?
S1 Sm2 O2 C41 -106.1(8) 5_656 . . . ?
S3 Sm2 O2 C41 15.5(9) . . . . ?
Se9 Sm2 O2 C41 -33.2(8) . . . . ?
Se7 Sm2 O2 C41 61.4(8) . . . . ?
Se6 Sm2 O2 C41 -176.5(9) . . . . ?
S2 Sm3 O3 C45 102.4(7) . . . . ?
S3 Sm3 O3 C45 -136.2(7) . . . . ?
S1 Sm3 O3 C45 -18.7(9) . . . . ?
Se7 Sm3 O3 C45 173.0(8) . . . . ?
Se8 Sm3 O3 C45 -66.9(7) . . . . ?
Se4 Sm3 O3 C45 52.7(7) . . . . ?
S2 Sm3 O3 C48 -100.0(9) . . . . ?
S3 Sm3 O3 C48 21.4(10) . . . . ?
S1 Sm3 O3 C48 138.8(8) . . . . ?
Se7 Sm3 O3 C48 -29.5(9) . . . . ?
Se8 Sm3 O3 C48 90.7(9) . . . . ?
Se4 Sm3 O3 C48 -149.7(9) . . . . ?
S1 Sm4 O4 C49 124.3(7) . . . . ?
S2 Sm4 O4 C49 5.3(9) . . . . ?
S3 Sm4 O4 C49 -115.3(7) 5_656 . . . ?
Se5 Sm4 O4 C49 -47.5(8) . . . . ?
Se4 Sm4 O4 C49 53.6(8) . . . . ?
Se9 Sm4 O4 C49 -161.7(8) 5_656 . . . ?
S1 Sm4 O4 C52 -50.5(9) . . . . ?
S2 Sm4 O4 C52 -169.5(7) . . . . ?
S3 Sm4 O4 C52 69.9(9) 5_656 . . . ?
Se5 Sm4 O4 C52 137.6(8) . . . . ?
Se4 Sm4 O4 C52 -121.2(8) . . . . ?
Se9 Sm4 O4 C52 23.4(8) 5_656 . . . ?
C40 O1 C37 C38 18.1(14) . . . . ?
Sm1 O1 C37 C38 -154.9(9) . . . . ?
O1 C37 C38 C39 -6.6(16) . . . . ?
C37 C38 C39 C40 -6.8(16) . . . . ?
C37 O1 C40 C39 -22.7(13) . . . . ?
Sm1 O1 C40 C39 149.9(8) . . . . ?
C38 C39 C40 O1 18.3(15) . . . . ?
C44 O2 C41 C42 26.9(15) . . . . ?
Sm2 O2 C41 C42 -143.5(10) . . . . ?
O2 C41 C42 C43 -28.6(17) . . . . ?
C41 C42 C43 C44 18.6(19) . . . . ?
C41 O2 C44 C43 -15.1(16) . . . . ?
Sm2 O2 C44 C43 154.3(11) . . . . ?
C42 C43 C44 O2 -2.0(19) . . . . ?
C48 O3 C45 C46 -20.2(13) . . . . ?
Sm3 O3 C45 C46 142.0(8) . . . . ?
O3 C45 C46 C47 34.4(13) . . . . ?
C45 C46 C47 C48 -35.7(14) . . . . ?
C45 O3 C48 C47 -3.2(13) . . . . ?
Sm3 O3 C48 C47 -162.5(8) . . . . ?
C46 C47 C48 O3 25.0(14) . . . . ?
C52 O4 C49 C50 -16.3(12) . . . . ?
Sm4 O4 C49 C50 168.1(7) . . . . ?
O4 C49 C50 C51 35.0(12) . . . . ?
C49 C50 C51 C52 -40.3(13) . . . . ?
C49 O4 C52 C51 -9.0(12) . . . . ?
Sm4 O4 C52 C51 166.5(7) . . . . ?
C50 C51 C52 O4 30.5(13) . . . . ?
